data_7210335
loop_
_publ_author_name
'Bia\/lo\'nska, Agata'
'Ciunik, Zbigniew'

_publ_section_title
;
 Spontaneous racemic resolution -- towards control of molecular
 recognition nature
;
_journal_issue 33
_journal_name_full CrystEngComm
_journal_page_first 6448
_journal_paper_doi 10.1039/c3ce40778k
_journal_volume 15
_journal_year 2013
_chemical_absolute_configuration rm
_chemical_formula_moiety 'C21 H23 N2 O2, C11 H9 N4 O8, 5(H2 O)'
_chemical_formula_sum 'C32 H42 N6 O15'
_chemical_formula_weight 750.71
_chemical_name_systematic
;
strychninium N-(3,5-dinitrobenzoyl)-L-asparaginate 5-hydrate
;
_space_group_crystal_system orthorhombic
_space_group_IT_number 19
_space_group_name_Hall 'P 2ac 2ab'
_space_group_name_H-M_alt 'P 21 21 21'
_symmetry_space_group_name_Hall 'P 2ac 2ab'
_symmetry_space_group_name_H-M 'P 21 21 21'
_atom_sites_solution_hydrogens mixed
_audit_creation_method SHELXL-2013
_cell_angle_alpha 90
_cell_angle_beta 90
_cell_angle_gamma 90
_cell_formula_units_Z 4
_cell_length_a 7.730(2)
_cell_length_b 11.896(3)
_cell_length_c 37.812(5)
_cell_measurement_reflns_used 12658
_cell_measurement_temperature 100(2)
_cell_measurement_theta_max 34.498
_cell_measurement_theta_min 3.091
_cell_volume 3477.0(13)
_computing_cell_refinement
;
CrysAlisPro, Agilent Technologies,
Version 1.171.36.21t (release 14-08-2012 CrysAlis171 .NET)
(compiled Aug 14 2012,18:12:40)
;
_computing_data_collection
;
CrysAlisPro, Agilent Technologies,
Version 1.171.36.21t (release 14-08-2012 CrysAlis171 .NET)
(compiled Aug 14 2012,18:12:40)
;
_computing_data_reduction
;
CrysAlisPro, Agilent Technologies,
Version 1.171.36.21t (release 14-08-2012 CrysAlis171 .NET)
(compiled Aug 14 2012,18:12:40)
;
_computing_structure_refinement 'SHELXL-2013 (Sheldrick, 2013)'
_computing_structure_solution
;
SHELXL-97 (Sheldrick, G. M. (2008). <i>Acta Cryst.</i> <b>A64</b>, 112-122.)
;
_diffrn_ambient_temperature 100(2)
_diffrn_measured_fraction_theta_full 0.998
_diffrn_measured_fraction_theta_max 0.995
_diffrn_measurement_device_type 'Xcalibur, Sapphire2'
_diffrn_measurement_method '\w scan'
_diffrn_radiation_type MoK\a
_diffrn_radiation_wavelength 0.71073
_diffrn_reflns_av_R_equivalents 0.0553
_diffrn_reflns_av_unetI/netI 0.0541
_diffrn_reflns_Laue_measured_fraction_full 0.998
_diffrn_reflns_Laue_measured_fraction_max 0.995
_diffrn_reflns_limit_h_max 11
_diffrn_reflns_limit_h_min -12
_diffrn_reflns_limit_k_max 18
_diffrn_reflns_limit_k_min -18
_diffrn_reflns_limit_l_max 59
_diffrn_reflns_limit_l_min -59
_diffrn_reflns_number 65220
_diffrn_reflns_point_group_measured_fraction_full 0.999
_diffrn_reflns_point_group_measured_fraction_max 0.986
_diffrn_reflns_theta_full 25.242
_diffrn_reflns_theta_max 34.498
_diffrn_reflns_theta_min 3.091
_diffrn_source 'fine-focus sealed tube'
_exptl_absorpt_coefficient_mu 0.115
_exptl_absorpt_correction_type none
_exptl_crystal_colour colorless
_exptl_crystal_density_diffrn 1.434
_exptl_crystal_description block
_exptl_crystal_F_000 1584
_exptl_crystal_size_max 0.300
_exptl_crystal_size_mid 0.300
_exptl_crystal_size_min 0.300
_refine_diff_density_max 0.390
_refine_diff_density_min -0.291
_refine_diff_density_rms 0.053
_refine_ls_abs_structure_details
;
Flack x determined using 4152 quotients [(I+)-(I-)]/[(I+)+(I-)]
(Parsons and Flack (2004), Acta Cryst. A60, s61).
;
_refine_ls_abs_structure_Flack 0.0(3)
_refine_ls_extinction_method none
_refine_ls_goodness_of_fit_ref 1.038
_refine_ls_hydrogen_treatment constr
_refine_ls_matrix_type full
_refine_ls_number_parameters 478
_refine_ls_number_reflns 14546
_refine_ls_number_restraints 0
_refine_ls_restrained_S_all 1.038
_refine_ls_R_factor_all 0.0671
_refine_ls_R_factor_gt 0.0492
_refine_ls_shift/su_max 0.000
_refine_ls_shift/su_mean 0.000
_refine_ls_structure_factor_coef Fsqd
_refine_ls_weighting_details
;
w=1/[\s^2^(Fo^2^)+(0.0597P)^2^]
where P=(Fo^2^+2Fc^2^)/3
;
_refine_ls_weighting_scheme calc
_refine_ls_wR_factor_gt 0.1076
_refine_ls_wR_factor_ref 0.1129
_reflns_Friedel_coverage 0.787
_reflns_Friedel_fraction_full 1.000
_reflns_Friedel_fraction_max 0.976
_reflns_number_gt 11523
_reflns_number_total 14546
_reflns_threshold_expression 'I > 2\s(I)'
_cod_data_source_file c3ce40778k.txt
_cod_data_source_block sdnbln(2)
_cod_database_code 7210335
_shelx_space_group_comment
;
The symmetry employed for this shelxl refinement is uniquely defined
by the following loop, which should always be used as a source of
symmetry information in preference to the above space-group names.
They are only intended as comments.
;

loop_
_space_group_symop_operation_xyz
'x, y, z'
'-x+1/2, -y, z+1/2'
'-x, y+1/2, -z+1/2'
'x+1/2, -y+1/2, -z'

loop_
_atom_site_label
_atom_site_type_symbol
_atom_site_fract_x
_atom_site_fract_y
_atom_site_fract_z
_atom_site_U_iso_or_equiv
_atom_site_adp_type
_atom_site_occupancy
_atom_site_site_symmetry_order
_atom_site_calc_flag
_atom_site_refinement_flags_posn
_atom_site_refinement_flags_adp
O1 O -0.25972(18) -0.10621(11) 0.17775(4) 0.0209(3) Uani 1 1 d . .
O2 O 0.17583(19) -0.04618(13) 0.26283(4) 0.0274(3) Uani 1 1 d . .
N1 N 0.14597(19) 0.04598(12) 0.21032(4) 0.0156(3) Uani 1 1 d . .
N2 N -0.0815(2) 0.23599(13) 0.11396(4) 0.0176(3) Uani 1 1 d . .
H22 H -0.0640 0.3041 0.0989 0.021 Uiso 1 1 calc R U
C1 C 0.3687(2) 0.15751(16) 0.24503(5) 0.0186(3) Uani 1 1 d . .
H1 H 0.3855 0.1023 0.2629 0.022 Uiso 1 1 calc R U
C2 C 0.4586(2) 0.25916(16) 0.24564(5) 0.0195(3) Uani 1 1 d . .
H2 H 0.5367 0.2738 0.2645 0.023 Uiso 1 1 calc R U
C3 C 0.4365(2) 0.33960(16) 0.21928(5) 0.0180(3) Uani 1 1 d . .
H3 H 0.5010 0.4075 0.2201 0.022 Uiso 1 1 calc R U
C4 C 0.3202(2) 0.32100(15) 0.19171(5) 0.0164(3) Uani 1 1 d . .
H4 H 0.3047 0.3757 0.1737 0.020 Uiso 1 1 calc R U
C5 C 0.2280(2) 0.22131(14) 0.19110(4) 0.0140(3) Uani 1 1 d . .
C6 C 0.2528(2) 0.14010(14) 0.21717(4) 0.0148(3) Uani 1 1 d . .
C7 C 0.1025(2) 0.17987(14) 0.16340(4) 0.0138(3) Uani 1 1 d . .
C8 C 0.0259(2) 0.07196(14) 0.18080(4) 0.0134(3) Uani 1 1 d . .
H8 H 0.0271 0.0089 0.1633 0.016 Uiso 1 1 calc R U
C9 C 0.0961(2) -0.03243(16) 0.23513(5) 0.0196(3) Uani 1 1 d . .
C10 C -0.0615(3) -0.10077(16) 0.22520(5) 0.0217(4) Uani 1 1 d . .
H10A H -0.1067 -0.1367 0.2469 0.026 Uiso 1 1 calc R U
H10B H -0.0239 -0.1617 0.2091 0.026 Uiso 1 1 calc R U
C11 C -0.2117(2) -0.03728(15) 0.20731(5) 0.0175(3) Uani 1 1 d . .
H11 H -0.3113 -0.0326 0.2241 0.021 Uiso 1 1 calc R U
C12 C -0.4133(3) -0.06993(17) 0.15967(6) 0.0230(4) Uani 1 1 d . .
H12A H -0.4933 -0.0349 0.1769 0.028 Uiso 1 1 calc R U
H12B H -0.4722 -0.1361 0.1493 0.028 Uiso 1 1 calc R U
C13 C -0.3732(2) 0.01329(16) 0.13074(5) 0.0202(3) Uani 1 1 d . .
H13 H -0.3935 -0.0071 0.1068 0.024 Uiso 1 1 calc R U
C14 C -0.3099(2) 0.11493(15) 0.13804(5) 0.0166(3) Uani 1 1 d . .
C15 C -0.2666(2) 0.19848(17) 0.10961(5) 0.0191(3) Uani 1 1 d . .
H15A H -0.3449 0.2641 0.1113 0.023 Uiso 1 1 calc R U
H15B H -0.2824 0.1636 0.0861 0.023 Uiso 1 1 calc R U
C16 C 0.0446(2) 0.14747(17) 0.10190(5) 0.0197(3) Uani 1 1 d . .
H16A H 0.0854 0.1632 0.0776 0.024 Uiso 1 1 calc R U
H16B H -0.0095 0.0720 0.1024 0.024 Uiso 1 1 calc R U
C17 C 0.1924(2) 0.15410(16) 0.12792(5) 0.0176(3) Uani 1 1 d . .
H17A H 0.2741 0.2148 0.1214 0.021 Uiso 1 1 calc R U
H17B H 0.2560 0.0820 0.1290 0.021 Uiso 1 1 calc R U
C18 C -0.1543(2) 0.08179(14) 0.19733(4) 0.0139(3) Uani 1 1 d . .
H18 H -0.1373 0.1223 0.2202 0.017 Uiso 1 1 calc R U
C19 C -0.2782(2) 0.15516(15) 0.17565(5) 0.0151(3) Uani 1 1 d . .
H19 H -0.3917 0.1596 0.1883 0.018 Uiso 1 1 calc R U
C20 C -0.1968(2) 0.27222(15) 0.17478(5) 0.0164(3) Uani 1 1 d . .
H20A H -0.2796 0.3269 0.1647 0.020 Uiso 1 1 calc R U
H20B H -0.1675 0.2966 0.1991 0.020 Uiso 1 1 calc R U
C21 C -0.0347(2) 0.26773(14) 0.15232(4) 0.0149(3) Uani 1 1 d . .
H21 H 0.0203 0.3438 0.1523 0.018 Uiso 1 1 calc R U
O3 O 0.63001(19) 1.00290(11) 0.04142(4) 0.0247(3) Uani 1 1 d . .
O4 O 0.81545(19) 1.12650(11) 0.01832(4) 0.0256(3) Uani 1 1 d . .
O5 O 1.13069(19) 0.81195(12) -0.02806(4) 0.0262(3) Uani 1 1 d . .
O6 O 1.12074(18) 0.90716(12) 0.07654(4) 0.0253(3) Uani 1 1 d . .
O7 O 1.3003(2) 0.71506(15) 0.18273(4) 0.0355(4) Uani 1 1 d . .
O8 O 1.1559(2) 0.57496(15) 0.20382(4) 0.0363(4) Uani 1 1 d . .
O9 O 0.5633(2) 0.52294(14) 0.16135(5) 0.0355(4) Uani 1 1 d . .
O10 O 0.4745(2) 0.62331(14) 0.11704(4) 0.0311(3) Uani 1 1 d . .
N3 N 0.9153(2) 0.68894(15) -0.03462(5) 0.0306(4) Uani 1 1 d . .
H37A H 0.9881 0.6347 -0.0400 0.037 Uiso 1 1 calc R U
H37B H 0.8034 0.6755 -0.0340 0.037 Uiso 1 1 calc R U
N4 N 0.8898(2) 0.84499(13) 0.04527(4) 0.0177(3) Uani 1 1 d . .
H47 H 0.8139 0.7903 0.0430 0.021 Uiso 1 1 calc R U
N5 N 1.1768(2) 0.65140(15) 0.18269(4) 0.0239(3) Uani 1 1 d . .
N6 N 0.5868(2) 0.59221(14) 0.13785(5) 0.0236(3) Uani 1 1 d . .
C22 C 0.7699(2) 1.02919(15) 0.02677(5) 0.0183(3) Uani 1 1 d . .
C23 C 0.8968(2) 0.93239(14) 0.01831(5) 0.0169(3) Uani 1 1 d . .
H23 H 1.0171 0.9629 0.0169 0.020 Uiso 1 1 calc R U
C24 C 0.8467(3) 0.88140(15) -0.01764(5) 0.0197(3) Uani 1 1 d . .
H24A H 0.7285 0.8496 -0.0163 0.024 Uiso 1 1 calc R U
H24B H 0.8473 0.9407 -0.0360 0.024 Uiso 1 1 calc R U
C25 C 0.9737(3) 0.78998(15) -0.02747(5) 0.0196(3) Uani 1 1 d . .
C26 C 0.9949(2) 0.84490(15) 0.07348(5) 0.0167(3) Uani 1 1 d . .
C27 C 0.9526(2) 0.76229(14) 0.10257(5) 0.0160(3) Uani 1 1 d . .
C28 C 1.0797(2) 0.74107(15) 0.12771(5) 0.0179(3) Uani 1 1 d . .
H28 H 1.1902 0.7755 0.1259 0.021 Uiso 1 1 calc R U
C29 C 1.0429(2) 0.66912(15) 0.15546(5) 0.0183(3) Uani 1 1 d . .
C30 C 0.8840(2) 0.61629(16) 0.15985(5) 0.0197(3) Uani 1 1 d . .
H30 H 0.8618 0.5662 0.1789 0.024 Uiso 1 1 calc R U
C31 C 0.7600(2) 0.64171(15) 0.13460(5) 0.0187(3) Uani 1 1 d . .
C32 C 0.7897(2) 0.71322(15) 0.10621(5) 0.0172(3) Uani 1 1 d . .
H32 H 0.7006 0.7285 0.0896 0.021 Uiso 1 1 calc R U
O1W O 0.7278(2) 0.47759(15) 0.05394(5) 0.0417(4) Uani 1 1 d . .
H11W H 0.6920 0.5381 0.0439 0.062 Uiso 1 1 d R U
H12W H 0.7261 0.4241 0.0387 0.062 Uiso 1 1 d R U
O2W O 0.3841(2) 0.38553(14) 0.07957(4) 0.0372(4) Uani 1 1 d . .
H21W H 0.3764 0.3289 0.0655 0.056 Uiso 1 1 d R U
H22W H 0.4846 0.4155 0.0770 0.056 Uiso 1 1 d R U
O3W O 0.0343(3) 0.43633(14) 0.08939(4) 0.0373(4) Uani 1 1 d . .
H31W H 0.1404 0.4385 0.0826 0.056 Uiso 1 1 d R U
H32W H -0.0311 0.4466 0.0713 0.056 Uiso 1 1 d R U
O4W O 0.1503(2) 0.17501(12) -0.00241(4) 0.0270(3) Uani 1 1 d . .
H41W H 0.1633 0.2420 -0.0105 0.040 Uiso 1 1 d R U
H42W H 0.0441 0.1668 0.0039 0.040 Uiso 1 1 d R U
O5W O 0.39357(19) 0.17415(12) 0.05176(4) 0.0261(3) Uani 1 1 d . .
H51W H 0.3182 0.1626 0.0354 0.039 Uiso 1 1 d R U
H52W H 0.4700 0.1217 0.0507 0.039 Uiso 1 1 d R U

loop_
_atom_site_aniso_label
_atom_site_aniso_U_11
_atom_site_aniso_U_22
_atom_site_aniso_U_33
_atom_site_aniso_U_23
_atom_site_aniso_U_13
_atom_site_aniso_U_12
O1 0.0195(6) 0.0153(6) 0.0278(7) -0.0019(5) -0.0002(5) -0.0022(5)
O2 0.0245(7) 0.0291(8) 0.0285(7) 0.0141(6) -0.0040(6) -0.0007(6)
N1 0.0143(6) 0.0160(7) 0.0164(7) 0.0035(5) 0.0002(5) 0.0011(5)
N2 0.0173(7) 0.0196(7) 0.0159(7) 0.0023(5) -0.0011(5) 0.0003(6)
C1 0.0164(7) 0.0233(9) 0.0162(8) 0.0022(6) -0.0004(6) 0.0042(7)
C2 0.0146(8) 0.0263(9) 0.0176(8) -0.0038(6) -0.0008(6) 0.0024(7)
C3 0.0132(7) 0.0188(8) 0.0220(8) -0.0049(6) 0.0018(6) -0.0007(6)
C4 0.0146(7) 0.0169(8) 0.0176(8) -0.0006(6) 0.0016(6) 0.0000(6)
C5 0.0120(7) 0.0151(8) 0.0149(7) 0.0004(5) 0.0013(6) 0.0008(6)
C6 0.0120(7) 0.0163(8) 0.0162(8) 0.0015(5) 0.0019(6) 0.0028(6)
C7 0.0129(7) 0.0145(7) 0.0140(7) 0.0015(5) 0.0007(6) 0.0003(6)
C8 0.0118(7) 0.0132(7) 0.0154(7) 0.0007(5) 0.0017(6) 0.0013(6)
C9 0.0187(8) 0.0162(8) 0.0238(9) 0.0062(6) 0.0037(7) 0.0021(6)
C10 0.0234(9) 0.0148(8) 0.0270(9) 0.0056(6) 0.0023(7) 0.0000(7)
C11 0.0157(7) 0.0159(8) 0.0208(8) 0.0014(6) 0.0023(6) -0.0017(6)
C12 0.0181(8) 0.0198(9) 0.0313(10) -0.0017(7) -0.0020(7) -0.0051(7)
C13 0.0161(8) 0.0223(9) 0.0222(9) -0.0042(6) -0.0013(7) -0.0002(7)
C14 0.0127(7) 0.0198(8) 0.0174(8) -0.0010(6) -0.0014(6) 0.0020(6)
C15 0.0153(8) 0.0233(9) 0.0188(8) 0.0000(6) -0.0028(6) -0.0006(7)
C16 0.0175(8) 0.0252(9) 0.0164(8) -0.0029(6) 0.0010(7) 0.0031(7)
C17 0.0142(7) 0.0226(8) 0.0161(8) 0.0011(6) 0.0021(6) -0.0004(7)
C18 0.0125(7) 0.0127(7) 0.0165(8) 0.0003(5) 0.0016(6) -0.0002(6)
C19 0.0125(7) 0.0147(7) 0.0182(8) -0.0012(6) 0.0017(6) 0.0009(6)
C20 0.0150(7) 0.0137(8) 0.0206(8) -0.0005(6) 0.0000(6) 0.0018(6)
C21 0.0163(7) 0.0127(7) 0.0155(7) 0.0014(5) -0.0014(6) 0.0009(6)
O3 0.0242(7) 0.0163(6) 0.0335(8) -0.0028(5) 0.0074(6) 0.0007(5)
O4 0.0261(7) 0.0140(6) 0.0367(8) 0.0037(5) 0.0038(6) 0.0021(5)
O5 0.0257(7) 0.0180(6) 0.0348(8) -0.0033(5) 0.0089(6) 0.0016(5)
O6 0.0199(6) 0.0257(7) 0.0302(7) 0.0077(5) -0.0032(6) -0.0054(6)
O7 0.0324(9) 0.0428(10) 0.0314(8) 0.0037(7) -0.0136(7) -0.0084(7)
O8 0.0350(9) 0.0402(9) 0.0338(8) 0.0178(7) -0.0073(7) 0.0037(7)
O9 0.0293(8) 0.0314(9) 0.0458(10) 0.0195(7) 0.0012(7) -0.0054(7)
O10 0.0221(7) 0.0334(8) 0.0377(9) 0.0096(6) -0.0047(6) -0.0037(6)
N3 0.0270(9) 0.0179(8) 0.0468(11) -0.0071(7) -0.0094(8) 0.0026(7)
N4 0.0226(7) 0.0124(7) 0.0182(7) 0.0025(5) -0.0029(6) -0.0027(6)
N5 0.0250(8) 0.0264(8) 0.0203(8) -0.0004(6) -0.0034(6) 0.0039(7)
N6 0.0208(8) 0.0202(8) 0.0299(9) 0.0053(6) 0.0006(7) -0.0024(6)
C22 0.0215(8) 0.0145(8) 0.0189(8) -0.0010(6) -0.0017(7) 0.0018(6)
C23 0.0206(8) 0.0121(7) 0.0179(8) 0.0022(5) 0.0005(6) 0.0015(6)
C24 0.0241(9) 0.0167(8) 0.0183(8) 0.0009(6) -0.0019(7) 0.0020(7)
C25 0.0279(9) 0.0161(8) 0.0148(8) 0.0005(6) -0.0002(7) 0.0037(7)
C26 0.0174(8) 0.0144(8) 0.0185(8) 0.0008(6) 0.0012(6) 0.0029(6)
C27 0.0189(8) 0.0133(7) 0.0158(8) -0.0008(5) 0.0007(6) 0.0014(6)
C28 0.0169(8) 0.0173(8) 0.0195(8) -0.0010(6) -0.0004(6) 0.0009(6)
C29 0.0204(8) 0.0169(8) 0.0176(8) 0.0003(6) -0.0019(7) 0.0045(7)
C30 0.0230(8) 0.0167(8) 0.0193(8) 0.0011(6) 0.0006(7) 0.0028(7)
C31 0.0190(8) 0.0133(8) 0.0239(9) 0.0011(6) 0.0000(7) 0.0005(6)
C32 0.0177(8) 0.0152(8) 0.0187(8) 0.0005(6) -0.0010(6) 0.0014(6)
O1W 0.0467(10) 0.0260(9) 0.0523(11) -0.0027(7) -0.0141(9) 0.0047(8)
O2W 0.0491(10) 0.0238(8) 0.0387(9) -0.0027(6) 0.0054(8) 0.0002(7)
O3W 0.0435(10) 0.0321(9) 0.0363(9) 0.0123(7) 0.0001(8) 0.0002(8)
O4W 0.0250(7) 0.0182(7) 0.0377(8) 0.0059(6) -0.0025(6) -0.0022(5)
O5W 0.0255(7) 0.0248(7) 0.0279(7) -0.0037(5) -0.0005(6) 0.0054(6)

loop_
_atom_type_symbol
_atom_type_description
_atom_type_scat_dispersion_real
_atom_type_scat_dispersion_imag
_atom_type_scat_source
C C 0.0033 0.0016 'International Tables Vol C Tables 4.2.6.8 and 6.1.1.4'
H H 0.0000 0.0000 'International Tables Vol C Tables 4.2.6.8 and 6.1.1.4'
N N 0.0061 0.0033 'International Tables Vol C Tables 4.2.6.8 and 6.1.1.4'
O O 0.0106 0.0060 'International Tables Vol C Tables 4.2.6.8 and 6.1.1.4'

loop_
_geom_angle_atom_site_label_1
_geom_angle_atom_site_label_2
_geom_angle_atom_site_label_3
_geom_angle
C11 O1 C12 114.38(14)
C9 N1 C6 125.05(15)
C9 N1 C8 118.57(15)
C6 N1 C8 109.74(13)
C16 N2 C15 111.99(15)
C16 N2 C21 107.70(13)
C15 N2 C21 113.46(14)
C16 N2 H22 107.8
C15 N2 H22 107.8
C21 N2 H22 107.8
C2 C1 C6 117.39(16)
C2 C1 H1 121.3
C6 C1 H1 121.3
C3 C2 C1 121.53(17)
C3 C2 H2 119.2
C1 C2 H2 119.2
C2 C3 C4 120.36(17)
C2 C3 H3 119.8
C4 C3 H3 119.8
C5 C4 C3 118.72(16)
C5 C4 H4 120.6
C3 C4 H4 120.6
C4 C5 C6 120.75(16)
C4 C5 C7 128.48(15)
C6 C5 C7 110.65(15)
C5 C6 C1 121.24(16)
C5 C6 N1 109.79(15)
C1 C6 N1 128.97(16)
C5 C7 C17 112.25(14)
C5 C7 C21 114.06(14)
C17 C7 C21 101.98(13)
C5 C7 C8 102.70(13)
C17 C7 C8 112.00(14)
C21 C7 C8 114.25(14)
N1 C8 C18 106.12(13)
N1 C8 C7 104.58(13)
C18 C8 C7 117.04(14)
N1 C8 H8 109.6
C18 C8 H8 109.6
C7 C8 H8 109.6
O2 C9 N1 122.10(18)
O2 C9 C10 123.04(16)
N1 C9 C10 114.85(16)
C9 C10 C11 116.91(15)
C9 C10 H10A 108.1
C11 C10 H10A 108.1
C9 C10 H10B 108.1
C11 C10 H10B 108.1
H10A C10 H10B 107.3
O1 C11 C18 114.31(14)
O1 C11 C10 104.86(15)
C18 C11 C10 110.04(15)
O1 C11 H11 109.2
C18 C11 H11 109.2
C10 C11 H11 109.2
O1 C12 C13 111.90(15)
O1 C12 H12A 109.2
C13 C12 H12A 109.2
O1 C12 H12B 109.2
C13 C12 H12B 109.2
H12A C12 H12B 107.9
C14 C13 C12 121.38(17)
C14 C13 H13 119.3
C12 C13 H13 119.3
C13 C14 C15 122.26(17)
C13 C14 C19 122.57(17)
C15 C14 C19 115.17(15)
C14 C15 N2 109.22(14)
C14 C15 H15A 109.8
N2 C15 H15A 109.8
C14 C15 H15B 109.8
N2 C15 H15B 109.8
H15A C15 H15B 108.3
N2 C16 C17 104.84(14)
N2 C16 H16A 110.8
C17 C16 H16A 110.8
N2 C16 H16B 110.8
C17 C16 H16B 110.8
H16A C16 H16B 108.9
C16 C17 C7 103.67(14)
C16 C17 H17A 111.0
C7 C17 H17A 111.0
C16 C17 H17B 111.0
C7 C17 H17B 111.0
H17A C17 H17B 109.0
C8 C18 C11 107.08(14)
C8 C18 C19 113.18(14)
C11 C18 C19 118.48(14)
C8 C18 H18 105.7
C11 C18 H18 105.7
C19 C18 H18 105.7
C14 C19 C20 109.45(15)
C14 C19 C18 114.93(14)
C20 C19 C18 105.82(14)
C14 C19 H19 108.8
C20 C19 H19 108.8
C18 C19 H19 108.8
C21 C20 C19 108.70(14)
C21 C20 H20A 109.9
C19 C20 H20A 109.9
C21 C20 H20B 109.9
C19 C20 H20B 109.9
H20A C20 H20B 108.3
C20 C21 N2 109.98(14)
C20 C21 C7 116.04(14)
N2 C21 C7 104.50(13)
C20 C21 H21 108.7
N2 C21 H21 108.7
C7 C21 H21 108.7
C25 N3 H37A 120.0
C25 N3 H37B 120.0
H37A N3 H37B 120.0
C26 N4 C23 122.32(15)
C26 N4 H47 118.8
C23 N4 H47 118.8
O7 N5 O8 124.44(18)
O7 N5 C29 117.52(17)
O8 N5 C29 118.03(17)
O9 N6 O10 124.20(17)
O9 N6 C31 117.76(16)
O10 N6 C31 118.04(16)
O4 C22 O3 125.85(17)
O4 C22 C23 117.24(16)
O3 C22 C23 116.91(16)
N4 C23 C24 109.13(14)
N4 C23 C22 111.29(15)
C24 C23 C22 108.49(15)
N4 C23 H23 109.3
C24 C23 H23 109.3
C22 C23 H23 109.3
C25 C24 C23 109.73(15)
C25 C24 H24A 109.7
C23 C24 H24A 109.7
C25 C24 H24B 109.7
C23 C24 H24B 109.7
H24A C24 H24B 108.2
O5 C25 N3 121.70(18)
O5 C25 C24 119.20(17)
N3 C25 C24 119.10(19)
O6 C26 N4 123.68(17)
O6 C26 C27 119.67(16)
N4 C26 C27 116.66(15)
C28 C27 C32 119.64(16)
C28 C27 C26 117.59(16)
C32 C27 C26 122.64(16)
C29 C28 C27 119.06(17)
C29 C28 H28 120.5
C27 C28 H28 120.5
C28 C29 C30 123.50(17)
C28 C29 N5 118.26(17)
C30 C29 N5 118.19(16)
C31 C30 C29 115.47(17)
C31 C30 H30 122.3
C29 C30 H30 122.3
C30 C31 C32 123.51(17)
C30 C31 N6 119.04(16)
C32 C31 N6 117.45(16)
C31 C32 C27 118.80(17)
C31 C32 H32 120.6
C27 C32 H32 120.6
H11W O1W H12W 108.6
H21W O2W H22W 108.6
H31W O3W H32W 108.5
H41W O4W H42W 108.4
H51W O5W H52W 108.5

loop_
_geom_bond_atom_site_label_1
_geom_bond_atom_site_label_2
_geom_bond_distance
O1 C11 1.435(2)
O1 C12 1.436(2)
O2 C9 1.226(2)
N1 C9 1.378(2)
N1 C6 1.415(2)
N1 C8 1.484(2)
N2 C16 1.506(2)
N2 C15 1.508(2)
N2 C21 1.542(2)
N2 H22 1.0000
C1 C2 1.395(3)
C1 C6 1.398(2)
C1 H1 0.9500
C2 C3 1.392(3)
C2 H2 0.9500
C3 C4 1.394(3)
C3 H3 0.9500
C4 C5 1.384(2)
C4 H4 0.9500
C5 C6 1.394(2)
C5 C7 1.510(2)
C7 C17 1.542(2)
C7 C21 1.547(2)
C7 C8 1.559(2)
C8 C18 1.531(2)
C8 H8 1.0000
C9 C10 1.512(3)
C10 C11 1.542(3)
C10 H10A 0.9900
C10 H10B 0.9900
C11 C18 1.532(2)
C11 H11 1.0000
C12 C13 1.508(3)
C12 H12A 0.9900
C12 H12B 0.9900
C13 C14 1.333(3)
C13 H13 0.9500
C14 C15 1.502(3)
C14 C19 1.520(2)
C15 H15A 0.9900
C15 H15B 0.9900
C16 C17 1.510(3)
C16 H16A 0.9900
C16 H16B 0.9900
C17 H17A 0.9900
C17 H17B 0.9900
C18 C19 1.534(2)
C18 H18 1.0000
C19 C20 1.529(2)
C19 H19 1.0000
C20 C21 1.515(3)
C20 H20A 0.9900
C20 H20B 0.9900
C21 H21 1.0000
O3 C22 1.255(2)
O4 C22 1.251(2)
O5 C25 1.241(3)
O6 C26 1.228(2)
O7 N5 1.219(2)
O8 N5 1.221(2)
O9 N6 1.225(2)
O10 N6 1.229(2)
N3 C25 1.312(3)
N3 H37A 0.8800
N3 H37B 0.8800
N4 C26 1.341(2)
N4 C23 1.457(2)
N4 H47 0.8800
N5 C29 1.475(2)
N6 C31 1.468(3)
C22 C23 1.546(3)
C23 C24 1.538(3)
C23 H23 1.0000
C24 C25 1.512(3)
C24 H24A 0.9900
C24 H24B 0.9900
C26 C27 1.511(2)
C27 C28 1.390(3)
C27 C32 1.395(3)
C28 C29 1.384(3)
C28 H28 0.9500
C29 C30 1.390(3)
C30 C31 1.386(3)
C30 H30 0.9500
C31 C32 1.389(3)
C32 H32 0.9500
O1W H11W 0.8600
O1W H12W 0.8599
O2W H21W 0.8600
O2W H22W 0.8599
O3W H31W 0.8600
O3W H32W 0.8601
O4W H41W 0.8599
O4W H42W 0.8600
O5W H51W 0.8598
O5W H52W 0.8599

loop_
_geom_hbond_atom_site_label_D
_geom_hbond_atom_site_label_H
_geom_hbond_atom_site_label_A
_geom_hbond_distance_DH
_geom_hbond_distance_HA
_geom_hbond_distance_DA
_geom_hbond_angle_DHA
_geom_hbond_site_symmetry_A
N2 H22 O3W 1.00 1.78 2.710(2) 152.5 .
N3 H37A O3 0.88 1.97 2.833(2) 166.2 4_565
N3 H37B O6 0.88 2.35 3.001(2) 130.4 4_465
N4 H47 O5 0.88 1.95 2.814(2) 166.8 4_465
O1W H11W O5 0.86 1.94 2.791(2) 170.0 4_465
O1W H12W O4W 0.86 1.90 2.730(2) 161.6 4
O2W H21W O5W 0.86 1.92 2.727(2) 156.1 .
O2W H22W O1W 0.86 2.20 3.033(3) 162.7 .
O3W H31W O2W 0.86 1.99 2.795(3) 155.5 .
O3W H32W O1W 0.86 2.01 2.766(3) 146.2 1_455
O4W H41W O4 0.86 1.98 2.751(2) 148.7 4_465
O4W H42W O4 0.86 1.91 2.765(2) 172.0 1_445
O5W H51W O4W 0.86 1.94 2.780(2) 166.3 .
O5W H52W O3 0.86 1.91 2.765(2) 171.6 1_545

loop_
_geom_torsion_atom_site_label_1
_geom_torsion_atom_site_label_2
_geom_torsion_atom_site_label_3
_geom_torsion_atom_site_label_4
_geom_torsion
C6 C1 C2 C3 -1.0(3)
C1 C2 C3 C4 1.2(3)
C2 C3 C4 C5 -0.1(3)
C3 C4 C5 C6 -1.1(3)
C3 C4 C5 C7 -176.78(16)
C4 C5 C6 C1 1.3(3)
C7 C5 C6 C1 177.63(15)
C4 C5 C6 N1 -179.08(15)
C7 C5 C6 N1 -2.71(19)
C2 C1 C6 C5 -0.2(3)
C2 C1 C6 N1 -179.75(17)
C9 N1 C6 C5 -158.75(16)
C8 N1 C6 C5 -8.02(19)
C9 N1 C6 C1 20.9(3)
C8 N1 C6 C1 171.60(17)
C4 C5 C7 C17 67.0(2)
C6 C5 C7 C17 -109.00(16)
C4 C5 C7 C21 -48.4(2)
C6 C5 C7 C21 135.64(15)
C4 C5 C7 C8 -172.53(17)
C6 C5 C7 C8 11.46(18)
C9 N1 C8 C18 43.4(2)
C6 N1 C8 C18 -109.52(15)
C9 N1 C8 C7 167.71(15)
C6 N1 C8 C7 14.82(17)
C5 C7 C8 N1 -15.33(16)
C17 C7 C8 N1 105.31(15)
C21 C7 C8 N1 -139.38(14)
C5 C7 C8 C18 101.72(16)
C17 C7 C8 C18 -137.63(15)
C21 C7 C8 C18 -22.3(2)
C6 N1 C9 O2 -20.6(3)
C8 N1 C9 O2 -169.00(17)
C6 N1 C9 C10 160.38(16)
C8 N1 C9 C10 12.0(2)
O2 C9 C10 C11 139.91(19)
N1 C9 C10 C11 -41.1(2)
C12 O1 C11 C18 -66.92(19)
C12 O1 C11 C10 172.48(14)
C9 C10 C11 O1 133.46(16)
C9 C10 C11 C18 10.1(2)
C11 O1 C12 C13 88.84(19)
O1 C12 C13 C14 -65.9(2)
C12 C13 C14 C15 179.07(17)
C12 C13 C14 C19 -1.6(3)
C13 C14 C15 N2 -125.49(18)
C19 C14 C15 N2 55.2(2)
C16 N2 C15 C14 75.12(18)
C21 N2 C15 C14 -47.07(19)
C15 N2 C16 C17 -142.25(15)
C21 N2 C16 C17 -16.84(18)
N2 C16 C17 C7 36.50(18)
C5 C7 C17 C16 -164.24(15)
C21 C7 C17 C16 -41.76(17)
C8 C7 C17 C16 80.83(17)
N1 C8 C18 C11 -72.37(16)
C7 C8 C18 C11 171.42(14)
N1 C8 C18 C19 155.24(14)
C7 C8 C18 C19 39.0(2)
O1 C11 C18 C8 -73.51(17)
C10 C11 C18 C8 44.15(19)
O1 C11 C18 C19 55.9(2)
C10 C11 C18 C19 173.59(15)
C13 C14 C19 C20 177.06(17)
C15 C14 C19 C20 -3.6(2)
C13 C14 C19 C18 58.2(2)
C15 C14 C19 C18 -122.48(16)
C8 C18 C19 C14 59.34(19)
C11 C18 C19 C14 -67.2(2)
C8 C18 C19 C20 -61.56(18)
C11 C18 C19 C20 171.87(14)
C14 C19 C20 C21 -55.26(18)
C18 C19 C20 C21 69.13(17)
C19 C20 C21 N2 62.64(17)
C19 C20 C21 C7 -55.67(19)
C16 N2 C21 C20 -134.39(15)
C15 N2 C21 C20 -9.9(2)
C16 N2 C21 C7 -9.18(17)
C15 N2 C21 C7 115.36(16)
C5 C7 C21 C20 -86.66(18)
C17 C7 C21 C20 152.09(15)
C8 C7 C21 C20 31.1(2)
C5 C7 C21 N2 152.06(14)
C17 C7 C21 N2 30.82(16)
C8 C7 C21 N2 -90.22(16)
C26 N4 C23 C24 148.40(17)
C26 N4 C23 C22 -91.9(2)
O4 C22 C23 N4 145.51(17)
O3 C22 C23 N4 -34.7(2)
O4 C22 C23 C24 -94.4(2)
O3 C22 C23 C24 85.36(19)
N4 C23 C24 C25 -61.2(2)
C22 C23 C24 C25 177.35(15)
C23 C24 C25 O5 -54.5(2)
C23 C24 C25 N3 124.50(19)
C23 N4 C26 O6 -11.1(3)
C23 N4 C26 C27 169.13(15)
O6 C26 C27 C28 -15.0(2)
N4 C26 C27 C28 164.85(16)
O6 C26 C27 C32 160.87(17)
N4 C26 C27 C32 -19.3(3)
C32 C27 C28 C29 1.6(3)
C26 C27 C28 C29 177.57(16)
C27 C28 C29 C30 -0.2(3)
C27 C28 C29 N5 -177.44(16)
O7 N5 C29 C28 12.4(3)
O8 N5 C29 C28 -168.35(18)
O7 N5 C29 C30 -165.01(18)
O8 N5 C29 C30 14.3(3)
C28 C29 C30 C31 -1.1(3)
N5 C29 C30 C31 176.14(16)
C29 C30 C31 C32 1.1(3)
C29 C30 C31 N6 -178.15(16)
O9 N6 C31 C30 -5.8(3)
O10 N6 C31 C30 173.75(18)
O9 N6 C31 C32 174.95(18)
O10 N6 C31 C32 -5.5(3)
C30 C31 C32 C27 0.2(3)
N6 C31 C32 C27 179.48(16)
C28 C27 C32 C31 -1.6(3)
C26 C27 C32 C31 -177.36(16)
